data_7228704
loop_
_publ_author_name
'Zhang, Jian-Yong'
'Shi, Jun-Xia'
'Cui, Peng-Hui'
'Yao, Zi-Jian'
'Deng, Wei'

_publ_section_title
;
 Structural Diversity and Catalytic Properties of Five Co2(COO)4 Cluster
 Based Coordination Polymers Modified by R-isophthalic acid (R=H, NO2,
 CH3, OH and tBu)
;
_journal_name_full CrystEngComm
_journal_paper_doi 10.1039/C7CE01100H
_journal_year 2017
_chemical_formula_sum 'C26 H17 Co N6 O5.5'
_chemical_formula_weight 560.39
_space_group_crystal_system monoclinic
_space_group_IT_number 15
_space_group_name_Hall '-C 2yc'
_space_group_name_H-M_alt 'C 1 2/c 1'
_symmetry_space_group_name_Hall '-C 2yc'
_symmetry_space_group_name_H-M 'C 1 2/c 1'
_atom_sites_solution_hydrogens geom
_atom_sites_solution_primary direct
_atom_sites_solution_secondary difmap
_audit_creation_method SHELXL-2014/7
_audit_update_record
;
2017-07-12 deposited with the CCDC.
2017-07-20 downloaded from the CCDC.
;
_cell_angle_alpha 90
_cell_angle_beta 99.9820(10)
_cell_angle_gamma 90
_cell_formula_units_Z 8
_cell_length_a 24.418(3)
_cell_length_b 13.0005(15)
_cell_length_c 15.5741(18)
_cell_measurement_reflns_used 3198
_cell_measurement_temperature 296(2)
_cell_measurement_theta_max 23.36
_cell_measurement_theta_min 2.31
_cell_volume 4869.1(10)
_computing_cell_refinement 'Bruker SMART'
_computing_data_collection 'Bruker SMART'
_computing_data_reduction 'Bruker SAINT'
_computing_molecular_graphics 'Bruker SHELXTL'
_computing_publication_material 'Bruker SHELXTL'
_computing_structure_refinement 'SHELXL-2014/7 (Sheldrick, 2014)'
_computing_structure_solution 'Bruker SHELXTL'
_diffrn_ambient_temperature 296(2)
_diffrn_measured_fraction_theta_full 0.999
_diffrn_measured_fraction_theta_max 0.999
_diffrn_measurement_device_type 'CCD area detector'
_diffrn_measurement_method 'phi and omega scans'
_diffrn_radiation_type MoK\a
_diffrn_radiation_wavelength 0.71073
_diffrn_reflns_av_R_equivalents 0.0734
_diffrn_reflns_av_unetI/netI 0.0807
_diffrn_reflns_Laue_measured_fraction_full 0.999
_diffrn_reflns_Laue_measured_fraction_max 0.999
_diffrn_reflns_limit_h_max 30
_diffrn_reflns_limit_h_min -29
_diffrn_reflns_limit_k_max 14
_diffrn_reflns_limit_k_min -16
_diffrn_reflns_limit_l_max 19
_diffrn_reflns_limit_l_min -19
_diffrn_reflns_number 17753
_diffrn_reflns_point_group_measured_fraction_full 0.999
_diffrn_reflns_point_group_measured_fraction_max 0.999
_diffrn_reflns_theta_full 25.242
_diffrn_reflns_theta_max 26.004
_diffrn_reflns_theta_min 1.694
_diffrn_source 'fine-focus sealed tube'
_exptl_absorpt_coefficient_mu 0.758
_exptl_absorpt_correction_T_max 0.9212
_exptl_absorpt_correction_T_min 0.8693
_exptl_absorpt_process_details SADABS
_exptl_crystal_colour brown
_exptl_crystal_density_diffrn 1.529
_exptl_crystal_density_method 'not measured'
_exptl_crystal_description rod
_exptl_crystal_F_000 2288
_exptl_crystal_size_max 0.190
_exptl_crystal_size_mid 0.150
_exptl_crystal_size_min 0.110
_refine_diff_density_max 0.794
_refine_diff_density_min -0.465
_refine_diff_density_rms 0.142
_refine_ls_extinction_method none
_refine_ls_goodness_of_fit_ref 0.972
_refine_ls_hydrogen_treatment constr
_refine_ls_matrix_type full
_refine_ls_number_parameters 348
_refine_ls_number_reflns 4780
_refine_ls_number_restraints 0
_refine_ls_restrained_S_all 0.972
_refine_ls_R_factor_all 0.1115
_refine_ls_R_factor_gt 0.0614
_refine_ls_shift/su_max 0.000
_refine_ls_shift/su_mean 0.000
_refine_ls_structure_factor_coef Fsqd
_refine_ls_weighting_details 'w=1/[\s^2^(Fo^2^)+(0.0974P)^2^+10.0000P] where P=(Fo^2^+2Fc^2^)/3'
_refine_ls_weighting_scheme calc
_refine_ls_wR_factor_gt 0.1424
_refine_ls_wR_factor_ref 0.1778
_reflns_Friedel_coverage 0.000
_reflns_number_gt 3048
_reflns_number_total 4780
_reflns_threshold_expression 'I > 2\s(I)'
_cod_data_source_file c7ce01100h2.cif
_cod_data_source_block 4
_cod_original_cell_volume 4869.2(10)
_cod_original_formula_sum 'C26 H17 Co N6 O5.50'
_cod_database_code 7228704
_shelx_shelxl_version_number 2014/7
_shelx_space_group_comment
; 
The symmetry employed for this shelxl refinement is uniquely defined 
by the following loop, which should always be used as a source of 
symmetry information in preference to the above space-group names. 
They are only intended as comments. 
;
_shelx_estimated_absorpt_t_min 0.869
_shelx_estimated_absorpt_t_max 0.921

loop_
_space_group_symop_operation_xyz
'x, y, z'
'-x, y, -z+1/2'
'x+1/2, y+1/2, z'
'-x+1/2, y+1/2, -z+1/2'
'-x, -y, -z'
'x, -y, z-1/2'
'-x+1/2, -y+1/2, -z'
'x+1/2, -y+1/2, z-1/2'

loop_
_atom_site_label
_atom_site_type_symbol
_atom_site_fract_x
_atom_site_fract_y
_atom_site_fract_z
_atom_site_U_iso_or_equiv
_atom_site_adp_type
_atom_site_occupancy
_atom_site_site_symmetry_order
_atom_site_calc_flag
_atom_site_refinement_flags_posn
_atom_site_refinement_flags_adp
_atom_site_refinement_flags_occupancy
Co1 Co 0.23598(2) 0.76069(5) 0.12403(4) 0.0249(2) Uani 1 1 d . . .
N4 N -0.00857(15) 0.5518(3) -0.1351(2) 0.0319(10) Uani 1 1 d . . .
N1 N 0.16473(16) 0.6713(3) 0.0615(2) 0.0297(9) Uani 1 1 d . . .
O1 O 0.28509(13) 0.6436(2) 0.1022(2) 0.0345(8) Uani 1 1 d . . .
C10 C 0.12237(18) 0.5094(4) 0.0175(3) 0.0305(11) Uani 1 1 d . . .
H10A H 0.1240 0.4381 0.0215 0.037 Uiso 1 1 calc R U .
C14 C 0.03278(19) 0.4986(4) -0.0888(3) 0.0297(11) Uani 1 1 d . . .
N6 N -0.05037(16) 0.3933(3) -0.1818(3) 0.0339(10) Uani 1 1 d . . .
N5 N 0.03557(16) 0.3960(3) -0.0842(3) 0.0365(10) Uani 1 1 d . . .
C11 C 0.07834(18) 0.5579(4) -0.0361(3) 0.0291(11) Uani 1 1 d . . .
C16 C -0.04912(18) 0.4949(4) -0.1800(3) 0.0295(11) Uani 1 1 d . . .
C22 C -0.09735(18) 0.5515(4) -0.2300(3) 0.0282(11) Uani 1 1 d . . .
C9 C 0.16345(19) 0.5692(4) 0.0644(3) 0.0323(12) Uani 1 1 d . . .
H9A H 0.1923 0.5358 0.1007 0.039 Uiso 1 1 calc R U .
C13 C 0.1214(2) 0.7176(4) 0.0115(3) 0.0368(12) Uani 1 1 d . . .
H13A H 0.1205 0.7891 0.0105 0.044 Uiso 1 1 calc R U .
C12 C 0.0784(2) 0.6650(4) -0.0385(3) 0.0355(12) Uani 1 1 d . . .
H12A H 0.0498 0.7004 -0.0734 0.043 Uiso 1 1 calc R U .
O5 O 0.32484(19) 0.2488(3) -0.0755(3) 0.0588(12) Uani 1 1 d . . .
C4 C 0.30499(19) 0.3286(4) 0.1416(3) 0.0344(12) Uani 1 1 d . . .
C23 C -0.1447(2) 0.4990(4) -0.2698(3) 0.0389(13) Uani 1 1 d . . .
H23A H -0.1460 0.4275 -0.2683 0.047 Uiso 1 1 calc R U .
C6 C 0.3166(2) 0.3116(4) -0.0081(3) 0.0359(12) Uani 1 1 d . . .
C26 C -0.0978(2) 0.6573(4) -0.2351(3) 0.0385(13) Uani 1 1 d . . .
H26A H -0.0671 0.6951 -0.2091 0.046 Uiso 1 1 calc R U .
C1 C 0.28955(18) 0.5905(4) 0.0369(3) 0.0275(11) Uani 1 1 d . . .
C3 C 0.30110(19) 0.4340(4) 0.1311(3) 0.0311(11) Uani 1 1 d . . .
H3A H 0.2975 0.4756 0.1784 0.037 Uiso 1 1 calc R U .
C7 C 0.3108(2) 0.4164(4) -0.0189(3) 0.0344(12) Uani 1 1 d . . .
H7A H 0.3126 0.4459 -0.0727 0.041 Uiso 1 1 calc R U .
C15 C -0.00728(18) 0.3463(4) -0.1324(3) 0.0313(11) Uani 1 1 d . . .
C5 C 0.3123(2) 0.2669(4) 0.0711(4) 0.0415(13) Uani 1 1 d . . .
H5A H 0.3142 0.1958 0.0774 0.050 Uiso 1 1 calc R U .
C17 C -0.0077(2) 0.2337(4) -0.1305(4) 0.0436(14) Uani 1 1 d . . .
C19 C 0.0338(3) 0.0731(6) -0.0849(6) 0.104(3) Uani 1 1 d . . .
H19A H 0.0636 0.0372 -0.0533 0.124 Uiso 1 1 calc R U .
N3 N -0.0075(3) 0.0195(5) -0.1287(5) 0.101(2) Uani 1 1 d . . .
C21 C -0.0512(2) 0.1778(5) -0.1744(4) 0.0614(18) Uani 1 1 d . . .
H21A H -0.0818 0.2110 -0.2065 0.074 Uiso 1 1 calc R U .
C18 C 0.0359(3) 0.1789(5) -0.0827(5) 0.072(2) Uani 1 1 d . . .
H18A H 0.0660 0.2129 -0.0499 0.086 Uiso 1 1 calc R U .
C20 C -0.0494(3) 0.0728(6) -0.1709(6) 0.091(3) Uani 1 1 d . . .
H20A H -0.0798 0.0367 -0.2004 0.109 Uiso 1 1 calc R U .
O6 O 0.0000 -0.1621(7) -0.2500 0.240(8) Uani 1 2 d S T P
O2 O 0.28139(15) 0.6228(3) -0.0397(2) 0.0436(9) Uani 1 1 d . . .
C8 C 0.2932(2) 0.2830(5) 0.2248(4) 0.0440(15) Uani 1 1 d . . .
O3 O 0.30991(15) 0.3305(4) 0.2938(2) 0.0559(12) Uani 1 1 d . . .
O4 O 0.26403(19) 0.2042(3) 0.2231(3) 0.0660(13) Uani 1 1 d . . .
C24 C -0.1896(2) 0.5546(4) -0.3113(3) 0.0394(13) Uani 1 1 d . . .
H24A H -0.2212 0.5189 -0.3370 0.047 Uiso 1 1 calc R U .
C25 C -0.1441(2) 0.7061(4) -0.2787(3) 0.0384(13) Uani 1 1 d . . .
H25A H -0.1434 0.7775 -0.2821 0.046 Uiso 1 1 calc R U .
N2 N -0.19010(16) 0.6572(3) -0.3166(2) 0.0300(9) Uani 1 1 d . . .
C2 C 0.30254(18) 0.4782(4) 0.0504(3) 0.0273(11) Uani 1 1 d . . .

loop_
_atom_site_aniso_label
_atom_site_aniso_U_11
_atom_site_aniso_U_22
_atom_site_aniso_U_33
_atom_site_aniso_U_23
_atom_site_aniso_U_13
_atom_site_aniso_U_12
Co1 0.0250(3) 0.0285(4) 0.0202(3) -0.0012(3) 0.0012(2) -0.0012(3)
N4 0.022(2) 0.043(3) 0.030(2) 0.0011(19) 0.0004(17) -0.0016(19)
N1 0.027(2) 0.038(3) 0.023(2) -0.0019(18) 0.0010(17) -0.0014(19)
O1 0.035(2) 0.0309(19) 0.035(2) -0.0046(15) 0.0005(15) 0.0073(16)
C10 0.024(3) 0.036(3) 0.031(3) 0.000(2) 0.001(2) -0.004(2)
C14 0.023(3) 0.042(3) 0.024(3) 0.000(2) 0.003(2) -0.001(2)
N6 0.024(2) 0.040(3) 0.036(2) -0.0039(19) -0.0009(18) 0.0016(19)
N5 0.024(2) 0.042(3) 0.041(3) 0.001(2) -0.0020(19) -0.0006(19)
C11 0.021(2) 0.042(3) 0.023(2) 0.003(2) 0.0007(19) -0.005(2)
C16 0.019(2) 0.044(3) 0.025(3) -0.001(2) 0.0020(19) -0.002(2)
C22 0.020(2) 0.042(3) 0.022(2) 0.000(2) 0.0013(19) 0.000(2)
C9 0.025(3) 0.043(3) 0.027(3) 0.008(2) -0.002(2) -0.005(2)
C13 0.027(3) 0.036(3) 0.046(3) 0.000(2) 0.002(2) 0.000(2)
C12 0.027(3) 0.041(3) 0.035(3) 0.002(2) -0.005(2) 0.003(2)
O5 0.078(3) 0.050(3) 0.055(3) -0.009(2) 0.032(2) 0.012(2)
C4 0.027(3) 0.045(3) 0.033(3) 0.010(2) 0.010(2) 0.007(2)
C23 0.033(3) 0.031(3) 0.047(3) 0.002(2) -0.009(2) 0.000(2)
C6 0.040(3) 0.037(3) 0.034(3) -0.003(2) 0.014(2) 0.004(2)
C26 0.029(3) 0.041(3) 0.041(3) -0.002(2) -0.006(2) -0.006(2)
C1 0.019(2) 0.035(3) 0.027(3) -0.001(2) -0.0029(19) -0.004(2)
C3 0.032(3) 0.039(3) 0.023(2) 0.003(2) 0.005(2) 0.008(2)
C7 0.039(3) 0.044(3) 0.021(3) 0.006(2) 0.009(2) 0.001(2)
C15 0.017(2) 0.042(3) 0.034(3) -0.002(2) 0.004(2) 0.000(2)
C5 0.043(3) 0.034(3) 0.050(3) 0.009(3) 0.013(3) 0.013(2)
C17 0.029(3) 0.041(3) 0.059(4) -0.002(3) 0.002(3) 0.002(3)
C19 0.062(5) 0.055(5) 0.176(9) 0.015(5) -0.029(5) 0.004(4)
N3 0.081(5) 0.050(4) 0.160(7) 0.007(4) -0.014(5) -0.001(4)
C21 0.037(3) 0.049(4) 0.091(5) -0.010(4) -0.011(3) 0.000(3)
C18 0.045(4) 0.046(4) 0.111(6) 0.015(4) -0.023(4) 0.003(3)
C20 0.054(5) 0.057(5) 0.154(8) -0.014(5) -0.006(5) -0.007(4)
O6 0.167(11) 0.041(5) 0.55(3) 0.000 0.151(14) 0.000
O2 0.060(2) 0.039(2) 0.028(2) 0.0094(16) -0.0035(17) -0.0042(18)
C8 0.040(3) 0.053(4) 0.044(4) 0.024(3) 0.020(3) 0.030(3)
O3 0.040(2) 0.100(3) 0.029(2) 0.023(2) 0.0095(18) 0.008(2)
O4 0.086(3) 0.045(3) 0.080(3) 0.030(2) 0.050(3) 0.015(2)
C24 0.029(3) 0.037(3) 0.045(3) 0.000(2) -0.013(2) -0.004(2)
C25 0.035(3) 0.034(3) 0.044(3) 0.000(2) -0.001(2) -0.001(2)
N2 0.025(2) 0.036(2) 0.027(2) 0.0003(17) -0.0004(17) 0.0017(18)
C2 0.023(2) 0.034(3) 0.025(3) 0.002(2) 0.0016(19) 0.001(2)

loop_
_atom_type_symbol
_atom_type_description
_atom_type_scat_dispersion_real
_atom_type_scat_dispersion_imag
_atom_type_scat_source
C C 0.0033 0.0016 'International Tables Vol C Tables 4.2.6.8 and 6.1.1.4'
H H 0.0000 0.0000 'International Tables Vol C Tables 4.2.6.8 and 6.1.1.4'
N N 0.0061 0.0033 'International Tables Vol C Tables 4.2.6.8 and 6.1.1.4'
O O 0.0106 0.0060 'International Tables Vol C Tables 4.2.6.8 and 6.1.1.4'
Co Co 0.3494 0.9721 'International Tables Vol C Tables 4.2.6.8 and 6.1.1.4'

loop_
_geom_angle_atom_site_label_1
_geom_angle_atom_site_label_2
_geom_angle_atom_site_label_3
_geom_angle
_geom_angle_site_symmetry_1
_geom_angle_site_symmetry_3
O2 Co1 O1 121.91(15) 7_565 .
O2 Co1 O3 89.89(17) 7_565 4
O1 Co1 O3 148.15(17) . 4
O2 Co1 N2 88.46(14) 7_565 8_566
O1 Co1 N2 88.17(14) . 8_566
O3 Co1 N2 91.17(15) 4 8_566
O2 Co1 N1 92.79(14) 7_565 .
O1 Co1 N1 88.49(14) . .
O3 Co1 N1 92.00(15) 4 .
N2 Co1 N1 176.60(15) 8_566 .
C14 N4 C16 114.9(4) . .
C9 N1 C13 116.6(4) . .
C9 N1 Co1 122.7(3) . .
C13 N1 Co1 120.5(3) . .
C1 O1 Co1 134.2(3) . .
C9 C10 C11 118.7(5) . .
N4 C14 N5 125.2(4) . .
N4 C14 C11 117.2(4) . .
N5 C14 C11 117.6(4) . .
C16 N6 C15 115.5(4) . .
C14 N5 C15 115.0(4) . .
C12 C11 C10 117.7(4) . .
C12 C11 C14 120.7(4) . .
C10 C11 C14 121.6(5) . .
N6 C16 N4 125.3(4) . .
N6 C16 C22 118.0(4) . .
N4 C16 C22 116.6(4) . .
C26 C22 C23 117.8(4) . .
C26 C22 C16 121.4(4) . .
C23 C22 C16 120.7(4) . .
N1 C9 C10 124.4(4) . .
N1 C13 C12 123.5(5) . .
C13 C12 C11 119.1(4) . .
C3 C4 C5 119.5(5) . .
C3 C4 C8 118.4(5) . .
C5 C4 C8 121.5(5) . .
C24 C23 C22 118.9(5) . .
O5 C6 C7 121.4(5) . .
O5 C6 C5 118.5(5) . .
C7 C6 C5 120.1(5) . .
C25 C26 C22 119.3(5) . .
O2 C1 O1 124.8(4) . .
O2 C1 C2 117.1(4) . .
O1 C1 C2 118.0(4) . .
C4 C3 C2 120.4(4) . .
C6 C7 C2 120.3(4) . .
N6 C15 N5 124.1(5) . .
N6 C15 C17 117.4(4) . .
N5 C15 C17 118.5(4) . .
C6 C5 C4 120.0(5) . .
C21 C17 C18 116.9(6) . .
C21 C17 C15 121.9(5) . .
C18 C17 C15 121.2(5) . .
N3 C19 C18 124.3(7) . .
C20 N3 C19 116.2(7) . .
C17 C21 C20 119.6(6) . .
C19 C18 C17 118.6(6) . .
N3 C20 C21 124.4(7) . .
C1 O2 Co1 149.6(3) . 7_565
O3 C8 O4 121.7(5) . .
O3 C8 C4 117.9(6) . .
O4 C8 C4 120.2(6) . .
C8 O3 Co1 100.8(4) . 4_545
N2 C24 C23 123.5(5) . .
N2 C25 C26 123.8(5) . .
C25 N2 C24 116.7(4) . .
C25 N2 Co1 122.0(3) . 8_465
C24 N2 Co1 121.2(3) . 8_465
C7 C2 C3 119.6(4) . .
C7 C2 C1 120.7(4) . .
C3 C2 C1 119.4(4) . .

loop_
_geom_bond_atom_site_label_1
_geom_bond_atom_site_label_2
_geom_bond_distance
_geom_bond_site_symmetry_2
Co1 O2 2.002(3) 7_565
Co1 O1 2.004(3) .
Co1 O3 2.053(4) 4
Co1 N2 2.162(4) 8_566
Co1 N1 2.177(4) .
N4 C14 1.329(6) .
N4 C16 1.333(6) .
N1 C9 1.329(6) .
N1 C13 1.342(6) .
O1 C1 1.249(5) .
C10 C9 1.374(6) .
C10 C11 1.392(6) .
C14 N5 1.336(6) .
C14 C11 1.480(6) .
N6 C16 1.322(6) .
N6 C15 1.339(6) .
N5 C15 1.344(6) .
C11 C12 1.392(7) .
C16 C22 1.489(6) .
C22 C26 1.377(7) .
C22 C23 1.393(6) .
C13 C12 1.376(6) .
O5 C6 1.373(6) .
C4 C3 1.382(7) .
C4 C5 1.395(7) .
C4 C8 1.497(7) .
C23 C24 1.376(6) .
C6 C7 1.378(7) .
C6 C5 1.384(7) .
C26 C25 1.369(7) .
C1 O2 1.246(5) .
C1 C2 1.501(6) .
C3 C2 1.388(6) .
C7 C2 1.387(6) .
C15 C17 1.464(7) .
C17 C21 1.369(7) .
C17 C18 1.386(7) .
C19 N3 1.317(9) .
C19 C18 1.376(10) .
N3 C20 1.312(9) .
C21 C20 1.367(9) .
O2 Co1 2.002(3) 7_565
C8 O3 1.245(7) .
C8 O4 1.246(7) .
O3 Co1 2.053(4) 4_545
C24 N2 1.336(6) .
C25 N2 1.336(6) .
N2 Co1 2.162(4) 8_465
